data_7720666
loop_
_publ_author_name
'Herniman, Julie M.'
'P Keeling, George'
'King, Rhys P.'
'Light, Mark E.'
'Kandathil Sintho, Navya'
'Snowsill, Kate'
'Reid, Gillian'

_publ_section_title
;
 Transition metal complexes with phosphine oxide appended aza-macrocycles
 - effects of ring size and denticity.
;
_journal_issue 13
_journal_name_full 'Dalton transactions (Cambridge, England : 2003)'
_journal_page_first 5266
_journal_page_last 5275
_journal_paper_doi 10.1039/d6dt00255b
_journal_volume 55
_journal_year 2026
_chemical_formula_moiety 'C41 H46 N4 Ni O2 P2, 2(C24 H20 B), C2 H3 N'
_chemical_formula_sum 'C91 H89 B2 N5 Ni O2 P2'
_chemical_formula_weight 1426.94
_space_group_crystal_system monoclinic
_space_group_IT_number 14
_space_group_name_Hall '-P 2ybc'
_space_group_name_H-M_alt 'P 1 21/c 1'
_atom_sites_solution_hydrogens geom
_atom_sites_solution_primary dual
_audit_creation_date 2025-08-05
_audit_creation_method
;
Olex2 1.5
(compiled 2025.07.13 svn.rb7424aed for OlexSys, GUI svn.r7308)
;
_audit_update_record
;
2025-12-15 deposited with the CCDC.	2026-03-02 downloaded from the CCDC.
;
_cell_angle_alpha 90
_cell_angle_beta 106.020(2)
_cell_angle_gamma 90
_cell_formula_units_Z 4
_cell_length_a 13.5349(2)
_cell_length_b 35.3829(7)
_cell_length_c 16.3968(3)
_cell_measurement_reflns_used 37470
_cell_measurement_temperature 100.00(10)
_cell_measurement_theta_max 31.5520
_cell_measurement_theta_min 1.8130
_cell_volume 7547.5(2)
_computing_cell_refinement 'CrysAlisPro 1.171.44.96a (Rigaku OD, 2025)'
_computing_data_collection 'CrysAlisPro 1.171.44.96a (Rigaku OD, 2025)'
_computing_data_reduction 'CrysAlisPro 1.171.44.96a (Rigaku OD, 2025)'
_computing_molecular_graphics 'Olex2 1.5 (Dolomanov et al., 2009)'
_computing_publication_material 'Olex2 1.5 (Dolomanov et al., 2009)'
_computing_structure_refinement 'SHELXL 2018/3 (Sheldrick, 2015)'
_computing_structure_solution 'SHELXT 2018/2 (Sheldrick, 2018)'
_diffrn_ambient_environment N~2~
_diffrn_ambient_temperature 100.00(10)
_diffrn_detector 'Hybrid Pixel Array Detector'
_diffrn_detector_area_resol_mean 10.0000
_diffrn_detector_type HyPix
_diffrn_measured_fraction_theta_full 0.999
_diffrn_measured_fraction_theta_max 0.903
_diffrn_measurement_details
;
List of Runs (angles in degrees, time in seconds):

  # Type    Start    End  Width  t~exp~   \w     \q     \k     \f   Frames
#--------------------------------------------------------------------------
  1  \w      3.00  57.00   0.50    6.28    --   17.09-113.00  78.00  108
  2  \w    -58.00  -9.00   0.50    6.28    --  -18.50 113.00 170.00   98
  3  \w    -62.00 -22.00   0.50    6.28    --   17.09 -19.00-150.00   80
  4  \w      3.00  56.00   0.50    6.28    --   17.09  57.00-150.00  106
  5  \w    -62.00 -22.00   0.50    6.28    --   17.09 -19.00   0.00   80
  6  \w      3.00  56.00   0.50    6.28    --   17.09  57.00 150.00  106
  7  \w      3.00  56.00   0.50    6.28    --   17.09  57.00 -60.00  106
  8  \w     16.00  62.00   0.50    6.28    --  -18.50  19.00-120.00   92
  9  \w    -62.00  -4.00   0.50    6.28    --  -18.50 -57.00  60.00  116
 10  \w     16.00  62.00   0.50    6.28    --  -18.50  19.00 120.00   92
 11  \w      3.00  38.00   0.50    6.28    --   17.09  57.00  30.00   70
;
_diffrn_measurement_device 'four-circle diffractometer'
_diffrn_measurement_device_type 'ROD, SynergyCustom system, HyPix'
_diffrn_measurement_method '\w scans'
_diffrn_orient_matrix_type 'CrysAlisPro convention (1999,Acta A55,543-557)'
_diffrn_orient_matrix_UB_11 -0.0058721000
_diffrn_orient_matrix_UB_12 -0.0111891000
_diffrn_orient_matrix_UB_13 -0.0369331000
_diffrn_orient_matrix_UB_21 0.0081294000
_diffrn_orient_matrix_UB_22 0.0162234000
_diffrn_orient_matrix_UB_23 -0.0227269000
_diffrn_orient_matrix_UB_31 0.0535899000
_diffrn_orient_matrix_UB_32 -0.0036750000
_diffrn_orient_matrix_UB_33 0.0120313000
_diffrn_radiation_monochromator mirror
_diffrn_radiation_probe x-ray
_diffrn_radiation_type 'Mo K\a'
_diffrn_radiation_wavelength 0.71073
_diffrn_reflns_av_R_equivalents 0.0621
_diffrn_reflns_av_unetI/netI 0.0634
_diffrn_reflns_Laue_measured_fraction_full 0.999
_diffrn_reflns_Laue_measured_fraction_max 0.903
_diffrn_reflns_limit_h_max 19
_diffrn_reflns_limit_h_min -20
_diffrn_reflns_limit_k_max 54
_diffrn_reflns_limit_k_min -51
_diffrn_reflns_limit_l_max 23
_diffrn_reflns_limit_l_min -25
_diffrn_reflns_number 124747
_diffrn_reflns_point_group_measured_fraction_full 0.999
_diffrn_reflns_point_group_measured_fraction_max 0.903
_diffrn_reflns_theta_full 25.242
_diffrn_reflns_theta_max 33.375
_diffrn_reflns_theta_min 2.081
_diffrn_source 'Rotating-anode X-ray tube'
_diffrn_source_type 'Rigaku (Mo) X-ray Source'
_exptl_absorpt_coefficient_mu 0.353
_exptl_absorpt_correction_T_max 1.00000
_exptl_absorpt_correction_T_min 0.34997
_exptl_absorpt_correction_type multi-scan
_exptl_absorpt_process_details
;
CrysAlisPro 1.171.44.96a (Rigaku Oxford Diffraction, 2025)
Empirical absorption correction using spherical harmonics,
implemented in SCALE3 ABSPACK scaling algorithm.
;
_exptl_crystal_colour blue
_exptl_crystal_colour_primary blue
_exptl_crystal_density_diffrn 1.256
_exptl_crystal_description block
_exptl_crystal_F_000 3016
_exptl_crystal_size_max 0.13
_exptl_crystal_size_mid 0.06
_exptl_crystal_size_min 0.02
_refine_diff_density_max 0.695
_refine_diff_density_min -0.522
_refine_diff_density_rms 0.070
_refine_ls_extinction_method none
_refine_ls_goodness_of_fit_ref 1.014
_refine_ls_hydrogen_treatment constr
_refine_ls_matrix_type full
_refine_ls_number_parameters 930
_refine_ls_number_reflns 26475
_refine_ls_number_restraints 0
_refine_ls_restrained_S_all 1.014
_refine_ls_R_factor_all 0.0916
_refine_ls_R_factor_gt 0.0591
_refine_ls_shift/su_max 0.006
_refine_ls_shift/su_mean 0.000
_refine_ls_structure_factor_coef Fsqd
_refine_ls_weighting_details 'w=1/[\s^2^(Fo^2^)+(0.0631P)^2^+4.0862P] where P=(Fo^2^+2Fc^2^)/3'
_refine_ls_weighting_scheme calc
_refine_ls_wR_factor_gt 0.1270
_refine_ls_wR_factor_ref 0.1391
_reflns_Friedel_coverage 0.000
_reflns_number_gt 19171
_reflns_number_total 26475
_reflns_threshold_expression 'I > 2\s(I)'
_cod_data_source_file d6dt00255b2.cif
_cod_data_source_block 2025rk_nibnnodpph_auto
_cod_depositor_comments 'Adding full bibliography for 7720665--7720675.cif.'
_cod_database_code 7720666
_shelx_shelxl_version_number 2018/3
_chemical_oxdiff_formula 'Ni B P O C H N'
_shelx_space_group_comment
;
The symmetry employed for this shelxl refinement is uniquely defined
by the following loop, which should always be used as a source of
symmetry information in preference to the above space-group names.
They are only intended as comments.
;
_diffrn_oxdiff_digest_od_ed
;

;
_olex2_refinement_description
;
1.a Secondary CH2 refined with riding coordinates:
 C41(H41A,H41B), C13(H13A,H13B), C29(H29A,H29B), C14(H14A,H14B), C38(H38A,
 H38B), C16(H16A,H16B), C30(H30A,H30B), C15(H15A,H15B), C37(H37A,H37B)
1.b Aromatic/amide H refined with riding coordinates:
 C47(H47), C53(H53), C61(H61), C43(H43), C55(H55), C45(H45), C64(H64),
 C51(H51), C63(H63), C62(H62), C24(H24), C12(H12), C49(H49), C50(H50), C59(H59),
  C32(H32), C91(H91), C46(H46), C52(H52), C33(H33), C11(H11), C72(H72),
 C44(H44), C74(H74), C87(H87), C78(H78), C8(H8), C76(H76), C75(H75), C88(H88),
 C58(H58), C36(H36), C28(H28), C34(H34), C25(H25), C84(H84), C86(H86), C2(H2),
 C56(H56), C35(H35), C57(H57), C10(H10), C73(H73), C66(H66), C22(H22), C26(H26),
  C82(H82), C70(H70), C85(H85), C80(H80), C27(H27), C6(H6), C79(H79), C18(H18),
 C3(H3), C81(H81), C69(H69), C9(H9), C21(H21), C4(H4), C68(H68), C67(H67),
 C20(H20), C19(H19), C5(H5)
1.c Idealised Me refined as rotating group:
 C40(H40A,H40B,H40C), C90(H90A,H90B,H90C)
;
_olex2_submission_special_instructions 'No special instructions were received'
_oxdiff_exptl_absorpt_empirical_details
;
Empirical correction (ABSPACK) includes:
- Absorption correction using spherical harmonics
- Frame scaling
;
_oxdiff_exptl_absorpt_empirical_full_max 1.785
_oxdiff_exptl_absorpt_empirical_full_min 0.513

loop_
_space_group_symop_operation_xyz
'x, y, z'
'-x, y+1/2, -z+1/2'
'-x, -y, -z'
'x, -y-1/2, z-1/2'

loop_
_atom_site_label
_atom_site_type_symbol
_atom_site_fract_x
_atom_site_fract_y
_atom_site_fract_z
_atom_site_U_iso_or_equiv
_atom_site_adp_type
_atom_site_occupancy
_atom_site_site_symmetry_order
_atom_site_calc_flag
_atom_site_refinement_flags_posn
_atom_site_refinement_flags_adp
_atom_site_refinement_flags_occupancy
_atom_site_disorder_assembly
_atom_site_disorder_group
Ni1 Ni 0.31052(2) 0.59060(2) 0.20796(2) 0.01355(5) Uani 1 1 d . . . . .
P1 P 0.23071(3) 0.61987(2) 0.35031(3) 0.01497(8) Uani 1 1 d . . . . .
P2 P 0.28061(3) 0.64671(2) 0.06300(3) 0.01518(8) Uani 1 1 d . . . . .
O2 O 0.27740(9) 0.64457(3) 0.15438(7) 0.0172(2) Uani 1 1 d . . . . .
O1 O 0.32960(9) 0.60985(3) 0.32969(7) 0.0163(2) Uani 1 1 d . . . . .
N1 N 0.15414(10) 0.58401(4) 0.20078(9) 0.0155(3) Uani 1 1 d . . . . .
N3 N 0.26706(11) 0.57164(4) 0.08172(9) 0.0162(3) Uani 1 1 d . . . . .
N4 N 0.46298(12) 0.59976(4) 0.21081(10) 0.0200(3) Uani 1 1 d . . . . .
N2 N 0.32170(10) 0.53281(4) 0.23933(9) 0.0156(3) Uani 1 1 d . . . . .
C60 C -0.18468(12) 0.52501(5) 0.11071(10) 0.0156(3) Uani 1 1 d . . . . .
C54 C -0.21594(12) 0.53190(5) 0.26268(10) 0.0165(3) Uani 1 1 d . . . . .
C42 C -0.08023(12) 0.47986(5) 0.24080(11) 0.0163(3) Uani 1 1 d . . . . .
C7 C 0.20762(13) 0.59050(5) 0.43195(10) 0.0170(3) Uani 1 1 d . . . . .
C31 C 0.43202(13) 0.48358(5) 0.33484(11) 0.0184(3) Uani 1 1 d . . . . .
C47 C -0.04588(14) 0.44962(5) 0.19963(12) 0.0204(3) Uani 1 1 d . . . . .
H47 H -0.086782 0.442280 0.145004 0.024 Uiso 1 1 calc R U . . .
C53 C -0.37851(13) 0.47681(5) 0.11101(11) 0.0189(3) Uani 1 1 d . . . . .
H53 H -0.389536 0.501057 0.085202 0.023 Uiso 1 1 calc R U . . .
C61 C -0.11173(13) 0.51914(5) 0.06547(11) 0.0180(3) Uani 1 1 d . . . . .
H61 H -0.060082 0.500545 0.085476 0.022 Uiso 1 1 calc R U . . .
C43 C -0.01601(13) 0.48845(5) 0.32143(11) 0.0183(3) Uani 1 1 d . . . . .
H43 H -0.035399 0.508489 0.352377 0.022 Uiso 1 1 calc R U . . .
C55 C -0.29429(13) 0.52753(6) 0.30208(12) 0.0223(4) Uani 1 1 d . . . . .
H55 H -0.338290 0.506194 0.287798 0.027 Uiso 1 1 calc R U . . .
C48 C -0.28283(12) 0.46918(5) 0.16922(10) 0.0164(3) Uani 1 1 d . . . . .
C45 C 0.10632(14) 0.43972(5) 0.31506(13) 0.0237(4) Uani 1 1 d . . . . .
H45 H 0.168603 0.426552 0.339622 0.028 Uiso 1 1 calc R U . . .
C64 C -0.25719(13) 0.55341(5) 0.07681(11) 0.0200(3) Uani 1 1 d . . . . .
H64 H -0.308006 0.558897 0.105130 0.024 Uiso 1 1 calc R U . . .
C51 C -0.44486(14) 0.41474(5) 0.12592(12) 0.0223(4) Uani 1 1 d . . . . .
H51 H -0.498404 0.396526 0.111022 0.027 Uiso 1 1 calc R U . . .
C63 C -0.25848(14) 0.57383(5) 0.00425(12) 0.0230(4) Uani 1 1 d . . . . .
H63 H -0.309801 0.592502 -0.016159 0.028 Uiso 1 1 calc R U . . .
C62 C -0.18472(15) 0.56701(5) -0.03866(12) 0.0235(4) Uani 1 1 d . . . . .
H62 H -0.184559 0.580985 -0.088098 0.028 Uiso 1 1 calc R U . . .
C17 C 0.38340(13) 0.67661(5) 0.05367(12) 0.0214(3) Uani 1 1 d . . . . .
C24 C 0.10394(13) 0.68808(5) 0.03065(12) 0.0213(3) Uani 1 1 d . . . . .
H24 H 0.127014 0.694439 0.089133 0.026 Uiso 1 1 calc R U . . .
C12 C 0.10886(14) 0.58066(5) 0.43511(12) 0.0220(3) Uani 1 1 d . . . . .
H12 H 0.050596 0.589896 0.393152 0.026 Uiso 1 1 calc R U . . .
C49 C -0.27379(13) 0.43296(5) 0.20553(11) 0.0197(3) Uani 1 1 d . . . . .
H49 H -0.211333 0.426442 0.246282 0.024 Uiso 1 1 calc R U . . .
C50 C -0.35226(14) 0.40604(5) 0.18458(12) 0.0219(3) Uani 1 1 d . . . . .
H50 H -0.342230 0.381799 0.210477 0.026 Uiso 1 1 calc R U . . .
C59 C -0.15586(13) 0.56479(5) 0.28600(12) 0.0207(3) Uani 1 1 d . . . . .
H59 H -0.102825 0.569659 0.259667 0.025 Uiso 1 1 calc R U . . .
C1 C 0.22546(14) 0.66804(5) 0.38050(11) 0.0197(3) Uani 1 1 d . . . . .
C39 C 0.53564(13) 0.61163(5) 0.20087(12) 0.0214(3) Uani 1 1 d . . . . .
C23 C 0.16212(13) 0.66397(5) -0.00503(11) 0.0177(3) Uani 1 1 d . . . . .
C41 C 0.42416(13) 0.52335(5) 0.29976(11) 0.0178(3) Uani 1 1 d . . . . .
H41A H 0.438186 0.541394 0.347732 0.021 Uiso 1 1 calc R U . . .
H41B H 0.478116 0.526881 0.270164 0.021 Uiso 1 1 calc R U . . .
C13 C 0.12629(12) 0.61399(5) 0.25286(11) 0.0171(3) Uani 1 1 d . . . . .
H13A H 0.062093 0.607080 0.267027 0.021 Uiso 1 1 calc R U . . .
H13B H 0.114462 0.638030 0.220729 0.021 Uiso 1 1 calc R U . . .
C29 C 0.32065(14) 0.53441(5) 0.08663(11) 0.0194(3) Uani 1 1 d . . . . .
H29A H 0.395354 0.538575 0.096448 0.023 Uiso 1 1 calc R U . . .
H29B H 0.294710 0.520727 0.032249 0.023 Uiso 1 1 calc R U . . .
C77 C -0.24936(15) 0.79787(5) 0.02648(12) 0.0226(4) Uani 1 1 d . . . . .
C32 C 0.46594(13) 0.45382(5) 0.29296(12) 0.0203(3) Uani 1 1 d . . . . .
H32 H 0.489790 0.459036 0.244798 0.024 Uiso 1 1 calc R U . . .
C91 C -0.11171(14) 0.53942(5) -0.00761(11) 0.0218(4) Uani 1 1 d . . . . .
H91 H -0.061047 0.534199 -0.036254 0.026 Uiso 1 1 calc R U . . .
C14 C 0.09891(13) 0.58942(5) 0.10984(10) 0.0171(3) Uani 1 1 d . . . . .
H14A H 0.097290 0.616639 0.095526 0.021 Uiso 1 1 calc R U . . .
H14B H 0.027120 0.580506 0.099064 0.021 Uiso 1 1 calc R U . . .
C46 C 0.04512(14) 0.42998(5) 0.23513(13) 0.0238(4) Uani 1 1 d . . . . .
H46 H 0.065193 0.409937 0.204594 0.029 Uiso 1 1 calc R U . . .
C38 C 0.13787(13) 0.54515(5) 0.23028(11) 0.0180(3) Uani 1 1 d . . . . .
H38A H 0.105672 0.529202 0.180420 0.022 Uiso 1 1 calc R U . . .
H38B H 0.089946 0.546485 0.266175 0.022 Uiso 1 1 calc R U . . .
C16 C 0.30456(13) 0.59895(5) 0.02863(11) 0.0180(3) Uani 1 1 d . . . . .
H16A H 0.267679 0.595295 -0.031991 0.022 Uiso 1 1 calc R U . . .
H16B H 0.378975 0.595231 0.035854 0.022 Uiso 1 1 calc R U . . .
C52 C -0.45816(13) 0.45030(5) 0.08942(12) 0.0215(3) Uani 1 1 d . . . . .
H52 H -0.521451 0.456715 0.049636 0.026 Uiso 1 1 calc R U . . .
C83 C -0.16187(13) 0.73856(5) 0.12509(12) 0.0218(3) Uani 1 1 d . . . . .
C30 C 0.30193(14) 0.51077(5) 0.15871(11) 0.0187(3) Uani 1 1 d . . . . .
H30A H 0.229899 0.501744 0.142424 0.022 Uiso 1 1 calc R U . . .
H30B H 0.347453 0.488353 0.168036 0.022 Uiso 1 1 calc R U . . .
C33 C 0.46513(15) 0.41679(5) 0.32103(13) 0.0243(4) Uani 1 1 d . . . . .
H33 H 0.487354 0.396821 0.291616 0.029 Uiso 1 1 calc R U . . .
C11 C 0.09568(15) 0.55737(6) 0.49957(12) 0.0240(4) Uani 1 1 d . . . . .
H11 H 0.028433 0.550577 0.501451 0.029 Uiso 1 1 calc R U . . .
C72 C -0.27230(14) 0.77929(5) 0.23714(12) 0.0228(4) Uani 1 1 d . . . . .
H72 H -0.277828 0.752933 0.225683 0.027 Uiso 1 1 calc R U . . .
C15 C 0.15240(13) 0.56749(5) 0.05406(11) 0.0185(3) Uani 1 1 d . . . . .
H15A H 0.134684 0.540384 0.055100 0.022 Uiso 1 1 calc R U . . .
H15B H 0.126275 0.576469 -0.005194 0.022 Uiso 1 1 calc R U . . .
C44 C 0.07523(13) 0.46900(5) 0.35864(12) 0.0220(4) Uani 1 1 d . . . . .
H44 H 0.115918 0.475813 0.413713 0.026 Uiso 1 1 calc R U . . .
C74 C -0.31298(15) 0.83238(7) 0.31438(13) 0.0306(4) Uani 1 1 d . . . . .
H74 H -0.344858 0.842653 0.354292 0.037 Uiso 1 1 calc R U . . .
C87 C -0.18964(16) 0.67455(6) 0.06545(15) 0.0300(4) Uani 1 1 d . . . . .
H87 H -0.216863 0.658882 0.017440 0.036 Uiso 1 1 calc R U . . .
C37 C 0.23807(12) 0.52678(5) 0.28076(11) 0.0174(3) Uani 1 1 d . . . . .
H37A H 0.258933 0.537606 0.338670 0.021 Uiso 1 1 calc R U . . .
H37B H 0.226993 0.499326 0.285836 0.021 Uiso 1 1 calc R U . . .
C71 C -0.21759(13) 0.80164(5) 0.19380(11) 0.0204(3) Uani 1 1 d . . . . .
C78 C -0.34855(15) 0.81180(6) 0.01819(13) 0.0278(4) Uani 1 1 d . . . . .
H78 H -0.370265 0.815081 0.068111 0.033 Uiso 1 1 calc R U . . .
C8 C 0.29265(14) 0.57699(6) 0.49405(12) 0.0249(4) Uani 1 1 d . . . . .
H8 H 0.360097 0.583659 0.492512 0.030 Uiso 1 1 calc R U . . .
C76 C -0.21284(14) 0.84030(5) 0.21459(12) 0.0244(4) Uani 1 1 d . . . . .
H76 H -0.176187 0.856775 0.187632 0.029 Uiso 1 1 calc R U . . .
C75 C -0.25947(15) 0.85540(6) 0.27289(13) 0.0283(4) Uani 1 1 d . . . . .
H75 H -0.254649 0.881751 0.284430 0.034 Uiso 1 1 calc R U . . .
C88 C -0.20026(14) 0.71373(5) 0.05757(13) 0.0246(4) Uani 1 1 d . . . . .
H88 H -0.235205 0.723976 0.003788 0.029 Uiso 1 1 calc R U . . .
C58 C -0.17078(14) 0.59036(6) 0.34572(13) 0.0254(4) Uani 1 1 d . . . . .
H58 H -0.127384 0.611844 0.360239 0.030 Uiso 1 1 calc R U . . .
C36 C 0.40252(14) 0.47525(6) 0.40786(12) 0.0233(4) Uani 1 1 d . . . . .
H36 H 0.382531 0.495126 0.438894 0.028 Uiso 1 1 calc R U . . .
C28 C 0.12886(14) 0.65501(5) -0.09146(12) 0.0226(4) Uani 1 1 d . . . . .
H28 H 0.169027 0.638914 -0.115980 0.027 Uiso 1 1 calc R U . . .
C65 C -0.05648(15) 0.80362(6) 0.12623(12) 0.0247(4) Uani 1 1 d . . . . .
C34 C 0.43183(15) 0.40903(6) 0.39205(13) 0.0268(4) Uani 1 1 d . . . . .
H34 H 0.429542 0.383678 0.410519 0.032 Uiso 1 1 calc R U . . .
C25 C 0.01210(15) 0.70276(6) -0.01967(14) 0.0289(4) Uani 1 1 d . . . . .
H25 H -0.027593 0.719292 0.004325 0.035 Uiso 1 1 calc R U . . .
C84 C -0.11199(15) 0.72111(6) 0.20288(13) 0.0273(4) Uani 1 1 d . . . . .
H84 H -0.084683 0.736554 0.251248 0.033 Uiso 1 1 calc R U . . .
C86 C -0.13988(16) 0.65839(6) 0.14246(16) 0.0321(5) Uani 1 1 d . . . . .
H86 H -0.132309 0.631748 0.148052 0.038 Uiso 1 1 calc R U . . .
C2 C 0.27832(17) 0.69477(6) 0.34622(14) 0.0288(4) Uani 1 1 d . . . . .
H2 H 0.318484 0.687022 0.309966 0.035 Uiso 1 1 calc R U . . .
C56 C -0.31075(15) 0.55319(6) 0.36163(13) 0.0297(4) Uani 1 1 d . . . . .
H56 H -0.365101 0.549005 0.386869 0.036 Uiso 1 1 calc R U . . .
C35 C 0.40208(15) 0.43817(6) 0.43571(12) 0.0269(4) Uani 1 1 d . . . . .
H35 H 0.381094 0.432886 0.485240 0.032 Uiso 1 1 calc R U . . .
C57 C -0.24866(15) 0.58466(6) 0.38421(13) 0.0290(4) Uani 1 1 d . . . . .
H57 H -0.259193 0.601996 0.425253 0.035 Uiso 1 1 calc R U . . .
C10 C 0.18032(16) 0.54408(6) 0.56089(13) 0.0292(4) Uani 1 1 d . . . . .
H10 H 0.171196 0.528269 0.605073 0.035 Uiso 1 1 calc R U . . .
C40 C 0.62848(14) 0.62761(6) 0.18495(14) 0.0294(4) Uani 1 1 d . . . . .
H40A H 0.650944 0.649631 0.221633 0.044 Uiso 1 1 calc R U . . .
H40B H 0.613483 0.635352 0.125389 0.044 Uiso 1 1 calc R U . . .
H40C H 0.683102 0.608536 0.197164 0.044 Uiso 1 1 calc R U . . .
C73 C -0.31893(15) 0.79398(6) 0.29628(13) 0.0285(4) Uani 1 1 d . . . . .
H73 H -0.354842 0.777664 0.324229 0.034 Uiso 1 1 calc R U . . .
C66 C 0.03707(15) 0.78499(6) 0.16166(14) 0.0294(4) Uani 1 1 d . . . . .
H66 H 0.035696 0.759273 0.177943 0.035 Uiso 1 1 calc R U . . .
C22 C 0.41402(17) 0.67912(6) -0.01990(15) 0.0331(5) Uani 1 1 d . . . . .
H22 H 0.380303 0.664803 -0.068648 0.040 Uiso 1 1 calc R U . . .
C26 C -0.02167(15) 0.69327(6) -0.10502(14) 0.0319(5) Uani 1 1 d . . . . .
H26 H -0.085270 0.702909 -0.138952 0.038 Uiso 1 1 calc R U . . .
C82 C -0.22155(18) 0.79507(6) -0.04988(13) 0.0307(4) Uani 1 1 d . . . . .
H82 H -0.154315 0.786583 -0.047829 0.037 Uiso 1 1 calc R U . . .
C70 C -0.04728(17) 0.84127(6) 0.10168(14) 0.0313(4) Uani 1 1 d . . . . .
H70 H -0.108038 0.854837 0.074591 0.038 Uiso 1 1 calc R U . . .
C85 C -0.10128(16) 0.68191(6) 0.21135(15) 0.0325(5) Uani 1 1 d . . . . .
H85 H -0.067164 0.671293 0.264940 0.039 Uiso 1 1 calc R U . . .
C80 C -0.38748(19) 0.81691(7) -0.13326(14) 0.0373(5) Uani 1 1 d . . . . .
H80 H -0.434058 0.822620 -0.186764 0.045 Uiso 1 1 calc R U . . .
C27 C 0.03692(15) 0.66977(6) -0.14113(13) 0.0290(4) Uani 1 1 d . . . . .
H27 H 0.014044 0.663811 -0.199841 0.035 Uiso 1 1 calc R U . . .
C6 C 0.16667(18) 0.67933(6) 0.43382(14) 0.0323(5) Uani 1 1 d . . . . .
H6 H 0.131686 0.661055 0.457969 0.039 Uiso 1 1 calc R U . . .
C79 C -0.41712(17) 0.82112(7) -0.05987(15) 0.0352(5) Uani 1 1 d . . . . .
H79 H -0.483832 0.830303 -0.062319 0.042 Uiso 1 1 calc R U . . .
C18 C 0.43107(16) 0.69837(6) 0.12487(15) 0.0323(5) Uani 1 1 d . . . . .
H18 H 0.408523 0.696822 0.174737 0.039 Uiso 1 1 calc R U . . .
C3 C 0.2720(2) 0.73262(6) 0.36528(16) 0.0386(5) Uani 1 1 d . . . . .
H3 H 0.308791 0.750954 0.343024 0.046 Uiso 1 1 calc R U . . .
C81 C -0.2885(2) 0.80421(6) -0.12829(14) 0.0362(5) Uani 1 1 d . . . . .
H81 H -0.266820 0.801793 -0.178419 0.043 Uiso 1 1 calc R U . . .
C69 C 0.04742(19) 0.85956(7) 0.11543(16) 0.0387(5) Uani 1 1 d . . . . .
H69 H 0.049817 0.885290 0.099550 0.046 Uiso 1 1 calc R U . . .
B1 B -0.18994(14) 0.50132(5) 0.19602(12) 0.0152(3) Uani 1 1 d . . . . .
C9 C 0.27860(16) 0.55380(7) 0.55804(14) 0.0341(5) Uani 1 1 d . . . . .
H9 H 0.336591 0.544505 0.600194 0.041 Uiso 1 1 calc R U . . .
B2 B -0.17062(16) 0.78493(6) 0.11797(13) 0.0219(4) Uani 1 1 d . . . . .
C21 C 0.49623(18) 0.70332(7) -0.02114(19) 0.0439(6) Uani 1 1 d . . . . .
H21 H 0.518955 0.705368 -0.070845 0.053 Uiso 1 1 calc R U . . .
C4 C 0.2117(2) 0.74366(6) 0.41697(17) 0.0445(6) Uani 1 1 d . . . . .
H4 H 0.206184 0.769731 0.428859 0.053 Uiso 1 1 calc R U . . .
C68 C 0.13738(18) 0.84035(8) 0.15200(16) 0.0404(6) Uani 1 1 d . . . . .
H68 H 0.201918 0.852715 0.161971 0.048 Uiso 1 1 calc R U . . .
C67 C 0.13224(17) 0.80284(7) 0.17392(16) 0.0376(5) Uani 1 1 d . . . . .
H67 H 0.193788 0.789080 0.197481 0.045 Uiso 1 1 calc R U . . .
C20 C 0.54358(17) 0.72406(7) 0.0503(2) 0.0443(6) Uani 1 1 d . . . . .
H20 H 0.599804 0.739973 0.049397 0.053 Uiso 1 1 calc R U . . .
C89 C 0.40850(18) 0.68970(8) 0.6962(2) 0.0473(6) Uani 1 1 d . . . . .
C19 C 0.51141(17) 0.72221(7) 0.12222(19) 0.0430(6) Uani 1 1 d . . . . .
H19 H 0.543965 0.737188 0.170191 0.052 Uiso 1 1 calc R U . . .
C5 C 0.1596(2) 0.71742(7) 0.45144(18) 0.0463(6) Uani 1 1 d . . . . .
H5 H 0.118891 0.725383 0.487123 0.056 Uiso 1 1 calc R U . . .
N5 N 0.4056(2) 0.69379(10) 0.7642(2) 0.0783(9) Uani 1 1 d . . . . .
C90 C 0.4111(3) 0.68338(9) 0.6101(2) 0.0626(8) Uani 1 1 d . . . . .
H90A H 0.482367 0.684392 0.607176 0.094 Uiso 1 1 calc R U . . .
H90B H 0.370704 0.702965 0.573347 0.094 Uiso 1 1 calc R U . . .
H90C H 0.381907 0.658486 0.591203 0.094 Uiso 1 1 calc R U . . .

loop_
_atom_site_aniso_label
_atom_site_aniso_U_11
_atom_site_aniso_U_22
_atom_site_aniso_U_33
_atom_site_aniso_U_23
_atom_site_aniso_U_13
_atom_site_aniso_U_12
Ni1 0.01485(10) 0.01421(10) 0.01139(9) -0.00141(7) 0.00326(7) -0.00080(7)
P1 0.01583(18) 0.01732(19) 0.01149(18) -0.00109(15) 0.00333(14) 0.00109(15)
P2 0.01610(19) 0.01606(19) 0.01302(19) 0.00074(15) 0.00340(15) -0.00131(15)
O2 0.0209(6) 0.0172(6) 0.0127(5) -0.0007(4) 0.0034(4) 0.0001(4)
O1 0.0157(5) 0.0194(6) 0.0128(5) -0.0023(4) 0.0025(4) -0.0007(4)
N1 0.0163(6) 0.0160(6) 0.0128(6) -0.0003(5) 0.0017(5) -0.0017(5)
N3 0.0185(6) 0.0150(6) 0.0150(6) -0.0005(5) 0.0042(5) -0.0007(5)
N4 0.0259(8) 0.0172(7) 0.0166(7) -0.0001(5) 0.0052(6) 0.0015(6)
N2 0.0170(6) 0.0165(6) 0.0130(6) -0.0025(5) 0.0035(5) -0.0011(5)
C60 0.0167(7) 0.0156(7) 0.0133(7) -0.0025(6) 0.0023(6) -0.0038(6)
C54 0.0155(7) 0.0190(8) 0.0139(7) -0.0001(6) 0.0021(6) 0.0024(6)
C42 0.0168(7) 0.0174(7) 0.0157(7) 0.0019(6) 0.0061(6) -0.0011(6)
C7 0.0197(8) 0.0194(8) 0.0122(7) -0.0014(6) 0.0048(6) 0.0011(6)
C31 0.0174(7) 0.0201(8) 0.0162(8) 0.0010(6) 0.0023(6) 0.0018(6)
C47 0.0223(8) 0.0207(8) 0.0186(8) -0.0002(6) 0.0064(7) 0.0014(6)
C53 0.0186(8) 0.0215(8) 0.0171(8) 0.0009(6) 0.0060(6) 0.0000(6)
C61 0.0166(7) 0.0203(8) 0.0160(8) -0.0038(6) 0.0027(6) -0.0039(6)
C43 0.0176(7) 0.0199(8) 0.0177(8) 0.0008(6) 0.0055(6) -0.0013(6)
C55 0.0199(8) 0.0286(9) 0.0190(8) -0.0043(7) 0.0064(7) -0.0020(7)
C48 0.0177(7) 0.0201(8) 0.0126(7) -0.0023(6) 0.0060(6) -0.0005(6)
C45 0.0172(8) 0.0202(8) 0.0329(10) 0.0056(7) 0.0055(7) 0.0025(6)
C64 0.0208(8) 0.0199(8) 0.0190(8) -0.0008(6) 0.0050(6) -0.0013(6)
C51 0.0214(8) 0.0266(9) 0.0212(9) -0.0052(7) 0.0097(7) -0.0079(7)
C63 0.0243(9) 0.0195(8) 0.0215(9) 0.0014(7) 0.0003(7) -0.0017(7)
C62 0.0296(9) 0.0246(9) 0.0143(8) 0.0005(7) 0.0027(7) -0.0091(7)
C17 0.0162(8) 0.0190(8) 0.0283(9) 0.0038(7) 0.0050(7) -0.0004(6)
C24 0.0199(8) 0.0253(9) 0.0189(8) 0.0038(7) 0.0056(6) 0.0003(7)
C12 0.0208(8) 0.0279(9) 0.0179(8) 0.0003(7) 0.0066(7) 0.0003(7)
C49 0.0198(8) 0.0232(8) 0.0156(8) 0.0004(6) 0.0038(6) -0.0014(6)
C50 0.0259(9) 0.0206(8) 0.0210(8) 0.0003(7) 0.0095(7) -0.0038(7)
C59 0.0190(8) 0.0214(8) 0.0217(8) -0.0020(7) 0.0056(7) 0.0008(6)
C1 0.0244(8) 0.0192(8) 0.0154(8) -0.0015(6) 0.0051(6) 0.0026(6)
C39 0.0184(8) 0.0220(8) 0.0212(8) -0.0033(7) 0.0013(6) 0.0046(6)
C23 0.0170(7) 0.0191(8) 0.0163(8) 0.0040(6) 0.0034(6) -0.0027(6)
C41 0.0170(7) 0.0178(8) 0.0178(8) -0.0028(6) 0.0035(6) -0.0003(6)
C13 0.0156(7) 0.0213(8) 0.0144(7) 0.0006(6) 0.0041(6) 0.0018(6)
C29 0.0247(8) 0.0170(8) 0.0170(8) -0.0047(6) 0.0064(6) -0.0008(6)
C77 0.0281(9) 0.0186(8) 0.0199(8) -0.0018(7) 0.0047(7) -0.0038(7)
C32 0.0200(8) 0.0223(8) 0.0192(8) 0.0000(7) 0.0067(6) 0.0013(6)
C91 0.0219(8) 0.0279(9) 0.0160(8) -0.0043(7) 0.0056(6) -0.0090(7)
C14 0.0168(7) 0.0192(8) 0.0129(7) -0.0005(6) 0.0000(6) -0.0030(6)
C46 0.0241(9) 0.0214(9) 0.0281(10) 0.0000(7) 0.0108(7) 0.0036(7)
C38 0.0168(7) 0.0181(8) 0.0181(8) 0.0023(6) 0.0031(6) -0.0032(6)
C16 0.0216(8) 0.0194(8) 0.0135(7) 0.0008(6) 0.0060(6) -0.0003(6)
C52 0.0166(8) 0.0292(9) 0.0191(8) -0.0021(7) 0.0054(6) -0.0032(7)
C83 0.0191(8) 0.0227(9) 0.0247(9) -0.0004(7) 0.0083(7) 0.0004(6)
C30 0.0246(8) 0.0157(8) 0.0153(8) -0.0028(6) 0.0045(6) -0.0018(6)
C33 0.0266(9) 0.0198(9) 0.0260(9) -0.0001(7) 0.0065(7) 0.0025(7)
C11 0.0261(9) 0.0285(9) 0.0194(9) -0.0021(7) 0.0097(7) -0.0042(7)
C72 0.0203(8) 0.0249(9) 0.0213(9) -0.0013(7) 0.0024(7) -0.0012(7)
C15 0.0201(8) 0.0203(8) 0.0129(7) -0.0019(6) 0.0009(6) -0.0030(6)
C44 0.0187(8) 0.0228(9) 0.0216(9) 0.0057(7) 0.0008(6) -0.0024(6)
C74 0.0278(10) 0.0416(12) 0.0214(9) -0.0064(8) 0.0053(8) 0.0057(8)
C87 0.0285(10) 0.0240(9) 0.0396(12) -0.0046(8) 0.0130(9) -0.0040(8)
C37 0.0173(7) 0.0174(8) 0.0172(8) 0.0015(6) 0.0042(6) -0.0019(6)
C71 0.0196(8) 0.0219(8) 0.0168(8) -0.0004(6) 0.0005(6) 0.0004(6)
C78 0.0251(9) 0.0328(10) 0.0232(9) 0.0021(8) 0.0028(7) -0.0037(8)
C8 0.0190(8) 0.0355(10) 0.0189(8) 0.0075(8) 0.0029(7) -0.0005(7)
C76 0.0256(9) 0.0236(9) 0.0217(9) -0.0013(7) 0.0028(7) -0.0010(7)
C75 0.0290(10) 0.0273(10) 0.0252(10) -0.0074(8) 0.0017(8) 0.0030(8)
C88 0.0230(9) 0.0243(9) 0.0278(10) -0.0011(7) 0.0094(7) -0.0016(7)
C58 0.0217(8) 0.0240(9) 0.0283(10) -0.0069(8) 0.0031(7) 0.0017(7)
C36 0.0250(9) 0.0287(9) 0.0157(8) 0.0001(7) 0.0047(7) 0.0062(7)
C28 0.0255(9) 0.0228(9) 0.0175(8) 0.0020(7) 0.0027(7) -0.0024(7)
C65 0.0260(9) 0.0295(10) 0.0201(9) -0.0022(7) 0.0090(7) -0.0019(7)
C34 0.0295(9) 0.0230(9) 0.0264(10) 0.0057(8) 0.0052(8) 0.0005(7)
C25 0.0202(9) 0.0329(10) 0.0349(11) 0.0088(9) 0.0098(8) 0.0042(7)
C84 0.0270(9) 0.0269(10) 0.0270(10) 0.0011(8) 0.0059(8) 0.0035(7)
C86 0.0300(10) 0.0210(9) 0.0483(14) 0.0033(9) 0.0159(9) 0.0010(8)
C2 0.0381(11) 0.0229(9) 0.0294(10) -0.0032(8) 0.0161(9) -0.0013(8)
C56 0.0238(9) 0.0433(12) 0.0245(10) -0.0106(9) 0.0107(8) -0.0017(8)
C35 0.0287(10) 0.0349(11) 0.0177(9) 0.0060(8) 0.0074(7) 0.0035(8)
C57 0.0252(9) 0.0371(11) 0.0239(9) -0.0127(8) 0.0053(7) 0.0040(8)
C10 0.0336(10) 0.0343(11) 0.0209(9) 0.0067(8) 0.0094(8) -0.0028(8)
C40 0.0198(9) 0.0345(11) 0.0369(11) 0.0008(9) 0.0127(8) -0.0001(8)
C73 0.0270(9) 0.0360(11) 0.0233(9) -0.0008(8) 0.0085(8) -0.0016(8)
C66 0.0263(9) 0.0334(11) 0.0293(10) -0.0033(8) 0.0087(8) -0.0023(8)
C22 0.0327(11) 0.0327(11) 0.0396(12) 0.0026(9) 0.0196(9) -0.0032(8)
C26 0.0199(9) 0.0367(11) 0.0335(11) 0.0111(9) -0.0018(8) -0.0001(8)
C82 0.0409(11) 0.0283(10) 0.0234(10) -0.0003(8) 0.0099(8) 0.0062(8)
C70 0.0347(11) 0.0311(11) 0.0298(11) 0.0016(8) 0.0119(9) -0.0036(8)
C85 0.0305(10) 0.0316(11) 0.0355(12) 0.0105(9) 0.0092(9) 0.0072(8)
C80 0.0444(13) 0.0362(12) 0.0235(10) 0.0051(9) -0.0035(9) -0.0034(10)
C27 0.0289(10) 0.0325(10) 0.0196(9) 0.0058(8) -0.0034(7) -0.0037(8)
C6 0.0443(12) 0.0270(10) 0.0326(11) -0.0013(8) 0.0224(10) 0.0055(9)
C79 0.0275(10) 0.0426(13) 0.0301(11) 0.0081(9) -0.0010(8) -0.0014(9)
C18 0.0250(9) 0.0289(10) 0.0390(12) -0.0030(9) 0.0021(8) -0.0057(8)
C3 0.0564(14) 0.0209(10) 0.0438(14) -0.0012(9) 0.0227(11) -0.0033(9)
C81 0.0575(15) 0.0311(11) 0.0191(10) 0.0001(8) 0.0089(9) 0.0016(10)
C69 0.0457(13) 0.0372(12) 0.0385(13) -0.0018(10) 0.0207(11) -0.0147(10)
B1 0.0158(8) 0.0163(8) 0.0133(8) -0.0004(6) 0.0039(6) -0.0006(6)
C9 0.0265(10) 0.0475(13) 0.0246(10) 0.0149(9) 0.0010(8) 0.0008(9)
B2 0.0233(9) 0.0218(10) 0.0199(9) -0.0015(7) 0.0049(8) -0.0005(7)
C21 0.0356(12) 0.0434(14) 0.0625(17) 0.0102(12) 0.0300(12) 0.0011(10)
C4 0.0742(18) 0.0210(10) 0.0449(14) -0.0040(9) 0.0272(13) 0.0069(11)
C68 0.0317(11) 0.0569(15) 0.0366(13) -0.0116(11) 0.0161(10) -0.0173(10)
C67 0.0257(10) 0.0503(14) 0.0384(13) -0.0053(11) 0.0113(9) -0.0036(9)
C20 0.0245(10) 0.0286(11) 0.080(2) 0.0055(12) 0.0153(12) -0.0045(8)
C89 0.0276(11) 0.0520(16) 0.0638(19) -0.0047(14) 0.0151(12) -0.0020(10)
C19 0.0294(11) 0.0333(12) 0.0618(17) -0.0031(11) 0.0051(11) -0.0102(9)
C5 0.0718(18) 0.0298(12) 0.0503(15) -0.0047(10) 0.0386(14) 0.0113(11)
N5 0.0504(16) 0.118(3) 0.066(2) -0.0146(19) 0.0149(14) -0.0135(16)
C90 0.073(2) 0.0531(18) 0.075(2) -0.0068(16) 0.0412(18) -0.0078(15)

loop_
_atom_type_symbol
_atom_type_description
_atom_type_scat_dispersion_real
_atom_type_scat_dispersion_imag
_atom_type_scat_source
C C 0.0033 0.0016 'International Tables Vol C Tables 4.2.6.8 and 6.1.1.4'
H H 0.0000 0.0000 'International Tables Vol C Tables 4.2.6.8 and 6.1.1.4'
B B 0.0013 0.0007 'International Tables Vol C Tables 4.2.6.8 and 6.1.1.4'
N N 0.0061 0.0033 'International Tables Vol C Tables 4.2.6.8 and 6.1.1.4'
Ni Ni 0.3393 1.1124 'International Tables Vol C Tables 4.2.6.8 and 6.1.1.4'
O O 0.0106 0.0060 'International Tables Vol C Tables 4.2.6.8 and 6.1.1.4'
P P 0.1023 0.0942 'International Tables Vol C Tables 4.2.6.8 and 6.1.1.4'

loop_
_geom_angle_atom_site_label_1
_geom_angle_atom_site_label_2
_geom_angle_atom_site_label_3
_geom_angle
_geom_angle_site_symmetry_1
_geom_angle_site_symmetry_3
_geom_angle_publ_flag
O2 Ni1 N1 88.97(5) . . ?
O2 Ni1 N3 84.76(5) . . ?
O2 Ni1 N2 168.43(5) . . ?
O1 Ni1 O2 93.44(5) . . ?
O1 Ni1 N1 86.89(5) . . ?
O1 Ni1 N3 171.31(5) . . ?
O1 Ni1 N4 93.93(5) . . ?
O1 Ni1 N2 95.93(5) . . ?
N1 Ni1 N2 84.79(5) . . ?
N3 Ni1 N1 84.58(5) . . ?
N3 Ni1 N2 84.96(5) . . ?
N4 Ni1 O2 87.91(5) . . ?
N4 Ni1 N1 176.81(6) . . ?
N4 Ni1 N3 94.50(6) . . ?
N4 Ni1 N2 98.17(6) . . ?
O1 P1 C7 112.32(7) . . ?
O1 P1 C1 113.11(8) . . ?
O1 P1 C13 107.24(7) . . ?
C7 P1 C13 109.58(8) . . ?
C1 P1 C7 108.62(8) . . ?
C1 P1 C13 105.72(8) . . ?
O2 P2 C17 110.49(8) . . ?
O2 P2 C23 111.64(8) . . ?
O2 P2 C16 108.26(7) . . ?
C17 P2 C23 109.24(8) . . ?
C17 P2 C16 108.10(8) . . ?
C23 P2 C16 109.04(8) . . ?
P2 O2 Ni1 113.52(7) . . ?
P1 O1 Ni1 114.41(6) . . ?
C13 N1 Ni1 107.61(10) . . ?
C13 N1 C14 110.53(13) . . ?
C13 N1 C38 112.98(13) . . ?
C14 N1 Ni1 105.21(10) . . ?
C14 N1 C38 111.44(13) . . ?
C38 N1 Ni1 108.68(10) . . ?
C29 N3 Ni1 103.21(10) . . ?
C29 N3 C15 112.11(13) . . ?
C16 N3 Ni1 108.83(10) . . ?
C16 N3 C29 111.52(13) . . ?
C16 N3 C15 112.34(13) . . ?
C15 N3 Ni1 108.33(10) . . ?
C39 N4 Ni1 163.87(15) . . ?
C41 N2 Ni1 111.64(10) . . ?
C30 N2 Ni1 107.93(10) . . ?
C30 N2 C41 112.00(13) . . ?
C37 N2 Ni1 103.80(10) . . ?
C37 N2 C41 110.30(13) . . ?
C37 N2 C30 110.87(13) . . ?
C61 C60 C64 114.35(15) . . ?
C61 C60 B1 125.04(15) . . ?
C64 C60 B1 120.61(15) . . ?
C55 C54 C59 114.91(16) . . ?
C55 C54 B1 124.39(15) . . ?
C59 C54 B1 120.68(15) . . ?
C47 C42 B1 120.76(15) . . ?
C43 C42 C47 114.57(15) . . ?
C43 C42 B1 124.63(15) . . ?
C12 C7 P1 122.64(13) . . ?
C8 C7 P1 117.80(13) . . ?
C8 C7 C12 119.55(16) . . ?
C32 C31 C41 120.70(16) . . ?
C36 C31 C41 121.09(16) . . ?
C36 C31 C32 118.18(17) . . ?
C42 C47 H47 118.4 . . ?
C46 C47 C42 123.25(17) . . ?
C46 C47 H47 118.4 . . ?
C48 C53 H53 118.5 . . ?
C52 C53 H53 118.5 . . ?
C52 C53 C48 122.95(17) . . ?
C60 C61 H61 118.5 . . ?
C91 C61 C60 122.94(17) . . ?
C91 C61 H61 118.5 . . ?
C42 C43 H43 118.4 . . ?
C44 C43 C42 123.25(17) . . ?
C44 C43 H43 118.4 . . ?
C54 C55 H55 118.6 . . ?
C54 C55 C56 122.73(18) . . ?
C56 C55 H55 118.6 . . ?
C53 C48 B1 122.39(15) . . ?
C49 C48 C53 114.77(15) . . ?
C49 C48 B1 122.78(15) . . ?
C46 C45 H45 120.5 . . ?
C46 C45 C44 119.02(17) . . ?
C44 C45 H45 120.5 . . ?
C60 C64 H64 118.2 . . ?
C63 C64 C60 123.55(17) . . ?
C63 C64 H64 118.2 . . ?
C50 C51 H51 120.4 . . ?
C52 C51 H51 120.4 . . ?
C52 C51 C50 119.11(16) . . ?
C64 C63 H63 119.9 . . ?
C64 C63 C62 120.13(17) . . ?
C62 C63 H63 119.9 . . ?
C63 C62 H62 120.8 . . ?
C91 C62 C63 118.41(17) . . ?
C91 C62 H62 120.8 . . ?
C22 C17 P2 122.71(16) . . ?
C22 C17 C18 120.85(18) . . ?
C18 C17 P2 116.42(15) . . ?
C23 C24 H24 120.1 . . ?
C25 C24 H24 120.1 . . ?
C25 C24 C23 119.73(18) . . ?
C7 C12 H12 120.0 . . ?
C11 C12 C7 120.08(17) . . ?
C11 C12 H12 120.0 . . ?
C48 C49 H49 118.4 . . ?
C50 C49 C48 123.14(16) . . ?
C50 C49 H49 118.4 . . ?
C51 C50 C49 119.94(17) . . ?
C51 C50 H50 120.0 . . ?
C49 C50 H50 120.0 . . ?
C54 C59 H59 118.5 . . ?
C58 C59 C54 122.93(17) . . ?
C58 C59 H59 118.5 . . ?
C2 C1 P1 118.21(14) . . ?
C6 C1 P1 121.46(15) . . ?
C6 C1 C2 120.27(18) . . ?
N4 C39 C40 178.0(2) . . ?
C24 C23 P2 117.39(13) . . ?
C24 C23 C28 120.14(16) . . ?
C28 C23 P2 122.44(14) . . ?
N2 C41 C31 114.40(13) . . ?
N2 C41 H41A 108.7 . . ?
N2 C41 H41B 108.7 . . ?
C31 C41 H41A 108.7 . . ?
C31 C41 H41B 108.7 . . ?
H41A C41 H41B 107.6 . . ?
P1 C13 H13A 109.8 . . ?
P1 C13 H13B 109.8 . . ?
N1 C13 P1 109.16(11) . . ?
N1 C13 H13A 109.8 . . ?
N1 C13 H13B 109.8 . . ?
H13A C13 H13B 108.3 . . ?
N3 C29 H29A 109.6 . . ?
N3 C29 H29B 109.6 . . ?
N3 C29 C30 110.07(14) . . ?
H29A C29 H29B 108.2 . . ?
C30 C29 H29A 109.6 . . ?
C30 C29 H29B 109.6 . . ?
C78 C77 C82 115.03(18) . . ?
C78 C77 B2 123.23(17) . . ?
C82 C77 B2 121.74(17) . . ?
C31 C32 H32 119.6 . . ?
C33 C32 C31 120.81(17) . . ?
C33 C32 H32 119.6 . . ?
C61 C91 H91 119.7 . . ?
C62 C91 C61 120.62(17) . . ?
C62 C91 H91 119.7 . . ?
N1 C14 H14A 109.6 . . ?
N1 C14 H14B 109.6 . . ?
N1 C14 C15 110.23(14) . . ?
H14A C14 H14B 108.1 . . ?
C15 C14 H14A 109.6 . . ?
C15 C14 H14B 109.6 . . ?
C47 C46 H46 120.0 . . ?
C45 C46 C47 119.95(17) . . ?
C45 C46 H46 120.0 . . ?
N1 C38 H38A 109.1 . . ?
N1 C38 H38B 109.1 . . ?
N1 C38 C37 112.29(13) . . ?
H38A C38 H38B 107.9 . . ?
C37 C38 H38A 109.1 . . ?
C37 C38 H38B 109.1 . . ?
P2 C16 H16A 110.2 . . ?
P2 C16 H16B 110.2 . . ?
N3 C16 P2 107.56(11) . . ?
N3 C16 H16A 110.2 . . ?
N3 C16 H16B 110.2 . . ?
H16A C16 H16B 108.5 . . ?
C53 C52 H52 120.0 . . ?
C51 C52 C53 120.08(17) . . ?
C51 C52 H52 120.0 . . ?
C88 C83 C84 114.97(18) . . ?
C88 C83 B2 124.53(17) . . ?
C84 C83 B2 120.50(17) . . ?
N2 C30 C29 111.83(14) . . ?
N2 C30 H30A 109.3 . . ?
N2 C30 H30B 109.3 . . ?
C29 C30 H30A 109.3 . . ?
C29 C30 H30B 109.3 . . ?
H30A C30 H30B 107.9 . . ?
C32 C33 H33 120.0 . . ?
C34 C33 C32 119.92(18) . . ?
C34 C33 H33 120.0 . . ?
C12 C11 H11 120.0 . . ?
C10 C11 C12 120.03(18) . . ?
C10 C11 H11 120.0 . . ?
C71 C72 H72 118.5 . . ?
C73 C72 H72 118.5 . . ?
C73 C72 C71 123.02(18) . . ?
N3 C15 C14 113.06(13) . . ?
N3 C15 H15A 109.0 . . ?
N3 C15 H15B 109.0 . . ?
C14 C15 H15A 109.0 . . ?
C14 C15 H15B 109.0 . . ?
H15A C15 H15B 107.8 . . ?
C43 C44 H44 120.0 . . ?
C45 C44 C43 119.97(17) . . ?
C45 C44 H44 120.0 . . ?
C75 C74 H74 120.7 . . ?
C75 C74 C73 118.51(19) . . ?
C73 C74 H74 120.7 . . ?
C88 C87 H87 119.7 . . ?
C86 C87 H87 119.7 . . ?
C86 C87 C88 120.5(2) . . ?
N2 C37 C38 111.46(14) . . ?
N2 C37 H37A 109.3 . . ?
N2 C37 H37B 109.3 . . ?
C38 C37 H37A 109.3 . . ?
C38 C37 H37B 109.3 . . ?
H37A C37 H37B 108.0 . . ?
C72 C71 C76 114.87(17) . . ?
C72 C71 B2 123.02(16) . . ?
C76 C71 B2 121.90(17) . . ?
C77 C78 H78 118.4 . . ?
C79 C78 C77 123.2(2) . . ?
C79 C78 H78 118.4 . . ?
C7 C8 H8 120.1 . . ?
C9 C8 C7 119.87(17) . . ?
C9 C8 H8 120.1 . . ?
C71 C76 H76 118.6 . . ?
C75 C76 C71 122.79(19) . . ?
C75 C76 H76 118.6 . . ?
C74 C75 C76 120.63(19) . . ?
C74 C75 H75 119.7 . . ?
C76 C75 H75 119.7 . . ?
C83 C88 H88 118.5 . . ?
C87 C88 C83 123.0(2) . . ?
C87 C88 H88 118.5 . . ?
C59 C58 H58 119.9 . . ?
C57 C58 C59 120.25(18) . . ?
C57 C58 H58 119.9 . . ?
C31 C36 H36 119.7 . . ?
C35 C36 C31 120.65(17) . . ?
C35 C36 H36 119.7 . . ?
C23 C28 H28 120.2 . . ?
C27 C28 C23 119.67(19) . . ?
C27 C28 H28 120.2 . . ?
C66 C65 C70 114.97(18) . . ?
C66 C65 B2 124.23(18) . . ?
C70 C65 B2 120.70(18) . . ?
C33 C34 H34 120.1 . . ?
C35 C34 C33 119.83(18) . . ?
C35 C34 H34 120.1 . . ?
C24 C25 H25 120.0 . . ?
C26 C25 C24 120.01(19) . . ?
C26 C25 H25 120.0 . . ?
C83 C84 H84 118.8 . . ?
C85 C84 C83 122.4(2) . . ?
C85 C84 H84 118.8 . . ?
C87 C86 H86 120.8 . . ?
C87 C86 C85 118.47(19) . . ?
C85 C86 H86 120.8 . . ?
C1 C2 H2 120.2 . . ?
C3 C2 C1 119.67(19) . . ?
C3 C2 H2 120.2 . . ?
C55 C56 H56 119.7 . . ?
C57 C56 C55 120.58(18) . . ?
C57 C56 H56 119.7 . . ?
C36 C35 H35 119.7 . . ?
C34 C35 C36 120.50(18) . . ?
C34 C35 H35 119.7 . . ?
C58 C57 H57 120.7 . . ?
C56 C57 C58 118.57(18) . . ?
C56 C57 H57 120.7 . . ?
C11 C10 H10 119.9 . . ?
C11 C10 C9 120.10(18) . . ?
C9 C10 H10 119.9 . . ?
C39 C40 H40A 109.5 . . ?
C39 C40 H40B 109.5 . . ?
C39 C40 H40C 109.5 . . ?
H40A C40 H40B 109.5 . . ?
H40A C40 H40C 109.5 . . ?
H40B C40 H40C 109.5 . . ?
C72 C73 H73 119.9 . . ?
C74 C73 C72 120.17(19) . . ?
C74 C73 H73 119.9 . . ?
C65 C66 H66 118.7 . . ?
C67 C66 C65 122.5(2) . . ?
C67 C66 H66 118.7 . . ?
C17 C22 H22 120.7 . . ?
C17 C22 C21 118.7(2) . . ?
C21 C22 H22 120.7 . . ?
C25 C26 H26 119.8 . . ?
C25 C26 C27 120.43(18) . . ?
C27 C26 H26 119.8 . . ?
C77 C82 H82 118.7 . . ?
C81 C82 C77 122.7(2) . . ?
C81 C82 H82 118.7 . . ?
C65 C70 H70 118.6 . . ?
C69 C70 C65 122.8(2) . . ?
C69 C70 H70 118.6 . . ?
C84 C85 H85 119.7 . . ?
C86 C85 C84 120.7(2) . . ?
C86 C85 H85 119.7 . . ?
C79 C80 H80 120.3 . . ?
C79 C80 C81 119.4(2) . . ?
C81 C80 H80 120.3 . . ?
C28 C27 C26 120.00(19) . . ?
C28 C27 H27 120.0 . . ?
C26 C27 H27 120.0 . . ?
C1 C6 H6 120.2 . . ?
C5 C6 C1 119.6(2) . . ?
C5 C6 H6 120.2 . . ?
C78 C79 H79 120.2 . . ?
C80 C79 C78 119.7(2) . . ?
C80 C79 H79 120.2 . . ?
C17 C18 H18 120.2 . . ?
C19 C18 C17 119.6(2) . . ?
C19 C18 H18 120.2 . . ?
C2 C3 H3 120.2 . . ?
C2 C3 C4 119.7(2) . . ?
C4 C3 H3 120.2 . . ?
C82 C81 C80 120.0(2) . . ?
C82 C81 H81 120.0 . . ?
C80 C81 H81 120.0 . . ?
C70 C69 H69 119.9 . . ?
C68 C69 C70 120.2(2) . . ?
C68 C69 H69 119.9 . . ?
C60 B1 C42 111.55(13) . . ?
C60 B1 C48 109.28(13) . . ?
C54 B1 C60 107.26(13) . . ?
C54 B1 C42 109.81(13) . . ?
C54 B1 C48 109.95(13) . . ?
C42 B1 C48 108.98(13) . . ?
C8 C9 C10 120.36(19) . . ?
C8 C9 H9 119.8 . . ?
C10 C9 H9 119.8 . . ?
C77 B2 C71 107.38(15) . . ?
C77 B2 C65 108.59(15) . . ?
C83 B2 C77 110.94(15) . . ?
C83 B2 C71 109.75(15) . . ?
C83 B2 C65 110.25(15) . . ?
C65 B2 C71 109.88(15) . . ?
C22 C21 H21 120.2 . . ?
C20 C21 C22 119.6(2) . . ?
C20 C21 H21 120.2 . . ?
C3 C4 H4 119.5 . . ?
C5 C4 C3 121.0(2) . . ?
C5 C4 H4 119.5 . . ?
C69 C68 H68 120.5 . . ?
C69 C68 C67 119.0(2) . . ?
C67 C68 H68 120.5 . . ?
C66 C67 H67 119.8 . . ?
C68 C67 C66 120.4(2) . . ?
C68 C67 H67 119.8 . . ?
C21 C20 H20 119.2 . . ?
C19 C20 C21 121.5(2) . . ?
C19 C20 H20 119.2 . . ?
N5 C89 C90 178.3(3) . . ?
C18 C19 H19 120.1 . . ?
C20 C19 C18 119.7(2) . . ?
C20 C19 H19 120.1 . . ?
C6 C5 H5 120.1 . . ?
C4 C5 C6 119.8(2) . . ?
C4 C5 H5 120.1 . . ?
C89 C90 H90A 109.5 . . ?
C89 C90 H90B 109.5 . . ?
C89 C90 H90C 109.5 . . ?
H90A C90 H90B 109.5 . . ?
H90A C90 H90C 109.5 . . ?
H90B C90 H90C 109.5 . . ?

loop_
_geom_bond_atom_site_label_1
_geom_bond_atom_site_label_2
_geom_bond_distance
_geom_bond_site_symmetry_2
_geom_bond_publ_flag
Ni1 O2 2.0981(12) . ?
Ni1 O1 2.0567(12) . ?
Ni1 N1 2.1002(14) . ?
Ni1 N3 2.0997(14) . ?
Ni1 N4 2.0765(16) . ?
Ni1 N2 2.1038(14) . ?
P1 O1 1.5105(12) . ?
P1 C7 1.7888(17) . ?
P1 C1 1.7818(18) . ?
P1 C13 1.8297(17) . ?
P2 O2 1.5128(13) . ?
P2 C17 1.7877(18) . ?
P2 C23 1.7893(17) . ?
P2 C16 1.8381(18) . ?
N1 C13 1.474(2) . ?
N1 C14 1.484(2) . ?
N1 C38 1.494(2) . ?
N3 C29 1.495(2) . ?
N3 C16 1.481(2) . ?
N3 C15 1.499(2) . ?
N4 C39 1.122(2) . ?
N2 C41 1.503(2) . ?
N2 C30 1.494(2) . ?
N2 C37 1.487(2) . ?
C60 C61 1.405(2) . ?
C60 C64 1.407(2) . ?
C60 B1 1.649(2) . ?
C54 C55 1.394(2) . ?
C54 C59 1.411(2) . ?
C54 B1 1.644(2) . ?
C42 C47 1.411(2) . ?
C42 C43 1.401(2) . ?
C42 B1 1.649(2) . ?
C7 C12 1.396(2) . ?
C7 C8 1.394(2) . ?
C31 C41 1.513(2) . ?
C31 C32 1.402(2) . ?
C31 C36 1.394(2) . ?
C47 H47 0.9500 . ?
C47 C46 1.394(3) . ?
C53 H53 0.9500 . ?
C53 C48 1.407(2) . ?
C53 C52 1.399(2) . ?
C61 H61 0.9500 . ?
C61 C91 1.397(2) . ?
C43 H43 0.9500 . ?
C43 C44 1.398(2) . ?
C55 H55 0.9500 . ?
C55 C56 1.396(3) . ?
C48 C49 1.404(2) . ?
C48 B1 1.662(2) . ?
C45 H45 0.9500 . ?
C45 C46 1.387(3) . ?
C45 C44 1.388(3) . ?
C64 H64 0.9500 . ?
C64 C63 1.388(3) . ?
C51 H51 0.9500 . ?
C51 C50 1.388(3) . ?
C51 C52 1.383(3) . ?
C63 H63 0.9500 . ?
C63 C62 1.392(3) . ?
C62 H62 0.9500 . ?
C62 C91 1.383(3) . ?
C17 C22 1.382(3) . ?
C17 C18 1.399(3) . ?
C24 H24 0.9500 . ?
C24 C23 1.394(3) . ?
C24 C25 1.389(3) . ?
C12 H12 0.9500 . ?
C12 C11 1.390(3) . ?
C49 H49 0.9500 . ?
C49 C50 1.397(2) . ?
C50 H50 0.9500 . ?
C59 H59 0.9500 . ?
C59 C58 1.388(3) . ?
C1 C2 1.394(3) . ?
C1 C6 1.393(3) . ?
C39 C40 1.466(3) . ?
C23 C28 1.400(2) . ?
C41 H41A 0.9900 . ?
C41 H41B 0.9900 . ?
C13 H13A 0.9900 . ?
C13 H13B 0.9900 . ?
C29 H29A 0.9900 . ?
C29 H29B 0.9900 . ?
C29 C30 1.525(2) . ?
C77 C78 1.401(3) . ?
C77 C82 1.407(3) . ?
C77 B2 1.647(3) . ?
C32 H32 0.9500 . ?
C32 C33 1.390(3) . ?
C91 H91 0.9500 . ?
C14 H14A 0.9900 . ?
C14 H14B 0.9900 . ?
C14 C15 1.526(2) . ?
C46 H46 0.9500 . ?
C38 H38A 0.9900 . ?
C38 H38B 0.9900 . ?
C38 C37 1.526(2) . ?
C16 H16A 0.9900 . ?
C16 H16B 0.9900 . ?
C52 H52 0.9500 . ?
C83 C88 1.396(3) . ?
C83 C84 1.410(3) . ?
C83 B2 1.647(3) . ?
C30 H30A 0.9900 . ?
C30 H30B 0.9900 . ?
C33 H33 0.9500 . ?
C33 C34 1.387(3) . ?
C11 H11 0.9500 . ?
C11 C10 1.381(3) . ?
C72 H72 0.9500 . ?
C72 C71 1.403(3) . ?
C72 C73 1.395(3) . ?
C15 H15A 0.9900 . ?
C15 H15B 0.9900 . ?
C44 H44 0.9500 . ?
C74 H74 0.9500 . ?
C74 C75 1.387(3) . ?
C74 C73 1.388(3) . ?
C87 H87 0.9500 . ?
C87 C88 1.396(3) . ?
C87 C86 1.380(3) . ?
C37 H37A 0.9900 . ?
C37 H37B 0.9900 . ?
C71 C76 1.407(3) . ?
C71 B2 1.654(3) . ?
C78 H78 0.9500 . ?
C78 C79 1.397(3) . ?
C8 H8 0.9500 . ?
C8 C9 1.386(3) . ?
C76 H76 0.9500 . ?
C76 C75 1.389(3) . ?
C75 H75 0.9500 . ?
C88 H88 0.9500 . ?
C58 H58 0.9500 . ?
C58 C57 1.385(3) . ?
C36 H36 0.9500 . ?
C36 C35 1.390(3) . ?
C28 H28 0.9500 . ?
C28 C27 1.387(3) . ?
C65 C66 1.403(3) . ?
C65 C70 1.407(3) . ?
C65 B2 1.651(3) . ?
C34 H34 0.9500 . ?
C34 C35 1.377(3) . ?
C25 H25 0.9500 . ?
C25 C26 1.388(3) . ?
C84 H84 0.9500 . ?
C84 C85 1.398(3) . ?
C86 H86 0.9500 . ?
C86 C85 1.384(3) . ?
C2 H2 0.9500 . ?
C2 C3 1.383(3) . ?
C56 H56 0.9500 . ?
C56 C57 1.382(3) . ?
C35 H35 0.9500 . ?
C57 H57 0.9500 . ?
C10 H10 0.9500 . ?
C10 C9 1.387(3) . ?
C40 H40A 0.9800 . ?
C40 H40B 0.9800 . ?
C40 H40C 0.9800 . ?
C73 H73 0.9500 . ?
C66 H66 0.9500 . ?
C66 C67 1.398(3) . ?
C22 H22 0.9500 . ?
C22 C21 1.409(3) . ?
C26 H26 0.9500 . ?
C26 C27 1.389(3) . ?
C82 H82 0.9500 . ?
C82 C81 1.391(3) . ?
C70 H70 0.9500 . ?
C70 C69 1.397(3) . ?
C85 H85 0.9500 . ?
C80 H80 0.9500 . ?
C80 C79 1.378(3) . ?
C80 C81 1.394(4) . ?
C27 H27 0.9500 . ?
C6 H6 0.9500 . ?
C6 C5 1.387(3) . ?
C79 H79 0.9500 . ?
C18 H18 0.9500 . ?
C18 C19 1.386(3) . ?
C3 H3 0.9500 . ?
C3 C4 1.385(3) . ?
C81 H81 0.9500 . ?
C69 H69 0.9500 . ?
C69 C68 1.379(4) . ?
C9 H9 0.9500 . ?
C21 H21 0.9500 . ?
C21 C20 1.380(4) . ?
C4 H4 0.9500 . ?
C4 C5 1.378(4) . ?
C68 H68 0.9500 . ?
C68 C67 1.382(4) . ?
C67 H67 0.9500 . ?
C20 H20 0.9500 . ?
C20 C19 1.367(4) . ?
C89 N5 1.135(4) . ?
C89 C90 1.439(4) . ?
C19 H19 0.9500 . ?
C5 H5 0.9500 . ?
C90 H90A 0.9800 . ?
C90 H90B 0.9800 . ?
C90 H90C 0.9800 . ?

loop_
_geom_torsion_atom_site_label_1
_geom_torsion_atom_site_label_2
_geom_torsion_atom_site_label_3
_geom_torsion_atom_site_label_4
_geom_torsion
_geom_torsion_site_symmetry_1
_geom_torsion_site_symmetry_2
_geom_torsion_site_symmetry_3
_geom_torsion_site_symmetry_4
_geom_torsion_publ_flag
Ni1 N1 C13 P1 -40.51(12) . . . . ?
Ni1 N1 C14 C15 45.17(14) . . . . ?
Ni1 N1 C38 C37 17.49(16) . . . . ?
Ni1 N3 C29 C30 48.50(14) . . . . ?
Ni1 N3 C16 P2 -42.23(12) . . . . ?
Ni1 N3 C15 C14 18.87(16) . . . . ?
Ni1 N2 C41 C31 171.64(11) . . . . ?
Ni1 N2 C30 C29 21.65(16) . . . . ?
Ni1 N2 C37 C38 46.06(15) . . . . ?
P1 C7 C12 C11 179.24(14) . . . . ?
P1 C7 C8 C9 -179.29(17) . . . . ?
P1 C1 C2 C3 177.05(18) . . . . ?
P1 C1 C6 C5 -175.9(2) . . . . ?
P2 C17 C22 C21 -179.67(17) . . . . ?
P2 C17 C18 C19 179.98(17) . . . . ?
P2 C23 C28 C27 -179.01(15) . . . . ?
O2 P2 C17 C22 169.86(16) . . . . ?
O2 P2 C17 C18 -11.42(17) . . . . ?
O2 P2 C23 C24 28.04(16) . . . . ?
O2 P2 C23 C28 -153.91(14) . . . . ?
O2 P2 C16 N3 25.45(13) . . . . ?
O1 P1 C7 C12 -148.14(14) . . . . ?
O1 P1 C7 C8 31.45(17) . . . . ?
O1 P1 C1 C2 30.05(18) . . . . ?
O1 P1 C1 C6 -152.80(16) . . . . ?
O1 P1 C13 N1 30.18(13) . . . . ?
N1 C14 C15 N3 -44.18(18) . . . . ?
N1 C38 C37 N2 -44.21(19) . . . . ?
N3 C29 C30 N2 -48.83(19) . . . . ?
C60 C61 C91 C62 0.6(3) . . . . ?
C60 C64 C63 C62 -0.7(3) . . . . ?
C54 C55 C56 C57 0.1(3) . . . . ?
C54 C59 C58 C57 -1.3(3) . . . . ?
C42 C47 C46 C45 0.5(3) . . . . ?
C42 C43 C44 C45 0.4(3) . . . . ?
C7 P1 O1 Ni1 116.49(8) . . . . ?
C7 P1 C1 C2 155.47(15) . . . . ?
C7 P1 C1 C6 -27.39(19) . . . . ?
C7 P1 C13 N1 -91.99(12) . . . . ?
C7 C12 C11 C10 0.4(3) . . . . ?
C7 C8 C9 C10 -0.3(3) . . . . ?
C31 C32 C33 C34 -0.9(3) . . . . ?
C31 C36 C35 C34 0.7(3) . . . . ?
C47 C42 C43 C44 0.3(2) . . . . ?
C47 C42 B1 C60 -67.5(2) . . . . ?
C47 C42 B1 C54 173.70(15) . . . . ?
C47 C42 B1 C48 53.2(2) . . . . ?
C53 C48 C49 C50 1.4(2) . . . . ?
C53 C48 B1 C60 -40.9(2) . . . . ?
C53 C48 B1 C54 76.61(19) . . . . ?
C53 C48 B1 C42 -162.99(15) . . . . ?
C61 C60 C64 C63 0.8(2) . . . . ?
C61 C60 B1 C54 138.86(16) . . . . ?
C61 C60 B1 C42 18.6(2) . . . . ?
C61 C60 B1 C48 -101.99(18) . . . . ?
C43 C42 C47 C46 -0.8(3) . . . . ?
C43 C42 B1 C60 114.78(17) . . . . ?
C43 C42 B1 C54 -4.0(2) . . . . ?
C43 C42 B1 C48 -124.48(17) . . . . ?
C55 C54 C59 C58 2.1(3) . . . . ?
C55 C54 B1 C60 129.22(17) . . . . ?
C55 C54 B1 C42 -109.39(18) . . . . ?
C55 C54 B1 C48 10.5(2) . . . . ?
C55 C56 C57 C58 0.8(3) . . . . ?
C48 C53 C52 C51 0.1(3) . . . . ?
C48 C49 C50 C51 -0.6(3) . . . . ?
C64 C60 C61 C91 -0.7(2) . . . . ?
C64 C60 B1 C54 -41.82(19) . . . . ?
C64 C60 B1 C42 -162.10(15) . . . . ?
C64 C60 B1 C48 77.33(19) . . . . ?
C64 C63 C62 C91 0.6(3) . . . . ?
C63 C62 C91 C61 -0.5(3) . . . . ?
C17 P2 O2 Ni1 -114.30(8) . . . . ?
C17 P2 C23 C24 -94.46(15) . . . . ?
C17 P2 C23 C28 83.59(16) . . . . ?
C17 P2 C16 N3 145.16(11) . . . . ?
C17 C22 C21 C20 -0.5(3) . . . . ?
C17 C18 C19 C20 -0.3(3) . . . . ?
C24 C23 C28 C27 -1.0(3) . . . . ?
C24 C25 C26 C27 -1.4(3) . . . . ?
C12 C7 C8 C9 0.3(3) . . . . ?
C12 C11 C10 C9 -0.3(3) . . . . ?
C49 C48 B1 C60 142.03(16) . . . . ?
C49 C48 B1 C54 -100.49(18) . . . . ?
C49 C48 B1 C42 19.9(2) . . . . ?
C50 C51 C52 C53 0.7(3) . . . . ?
C59 C54 C55 C56 -1.5(3) . . . . ?
C59 C54 B1 C60 -52.74(19) . . . . ?
C59 C54 B1 C42 68.65(19) . . . . ?
C59 C54 B1 C48 -171.46(15) . . . . ?
C59 C58 C57 C56 -0.2(3) . . . . ?
C1 P1 O1 Ni1 -120.11(8) . . . . ?
C1 P1 C7 C12 85.99(16) . . . . ?
C1 P1 C7 C8 -94.42(16) . . . . ?
C1 P1 C13 N1 151.13(11) . . . . ?
C1 C2 C3 C4 -1.2(4) . . . . ?
C1 C6 C5 C4 -0.8(4) . . . . ?
C23 P2 O2 Ni1 123.92(8) . . . . ?
C23 P2 C17 C22 -66.95(19) . . . . ?
C23 P2 C17 C18 111.76(16) . . . . ?
C23 P2 C16 N3 -96.19(12) . . . . ?
C23 C24 C25 C26 0.3(3) . . . . ?
C23 C28 C27 C26 -0.1(3) . . . . ?
C41 N2 C30 C29 -101.63(16) . . . . ?
C41 N2 C37 C38 165.77(13) . . . . ?
C41 C31 C32 C33 -174.60(16) . . . . ?
C41 C31 C36 C35 174.72(17) . . . . ?
C13 P1 O1 Ni1 -3.96(10) . . . . ?
C13 P1 C7 C12 -29.05(17) . . . . ?
C13 P1 C7 C8 150.54(15) . . . . ?
C13 P1 C1 C2 -87.00(17) . . . . ?
C13 P1 C1 C6 90.14(18) . . . . ?
C13 N1 C14 C15 161.06(13) . . . . ?
C13 N1 C38 C37 -101.87(16) . . . . ?
C29 N3 C16 P2 -155.44(11) . . . . ?
C29 N3 C15 C14 132.11(15) . . . . ?
C77 C78 C79 C80 -0.5(3) . . . . ?
C77 C82 C81 C80 0.3(3) . . . . ?
C32 C31 C41 N2 90.06(19) . . . . ?
C32 C31 C36 C35 -3.1(3) . . . . ?
C32 C33 C34 C35 -1.6(3) . . . . ?
C14 N1 C13 P1 -154.89(11) . . . . ?
C14 N1 C38 C37 132.98(15) . . . . ?
C46 C45 C44 C43 -0.7(3) . . . . ?
C38 N1 C13 P1 79.47(14) . . . . ?
C38 N1 C14 C15 -72.43(17) . . . . ?
C16 P2 O2 Ni1 3.90(9) . . . . ?
C16 P2 C17 C22 51.57(19) . . . . ?
C16 P2 C17 C18 -129.72(15) . . . . ?
C16 P2 C23 C24 147.61(13) . . . . ?
C16 P2 C23 C28 -34.34(17) . . . . ?
C16 N3 C29 C30 165.18(14) . . . . ?
C16 N3 C15 C14 -101.37(16) . . . . ?
C52 C53 C48 C49 -1.2(2) . . . . ?
C52 C53 C48 B1 -178.47(16) . . . . ?
C52 C51 C50 C49 -0.5(3) . . . . ?
C83 C84 C85 C86 0.0(3) . . . . ?
C30 N2 C41 C31 -67.20(18) . . . . ?
C30 N2 C37 C38 -69.59(17) . . . . ?
C33 C34 C35 C36 1.7(3) . . . . ?
C11 C10 C9 C8 0.3(4) . . . . ?
C72 C71 C76 C75 -0.6(3) . . . . ?
C72 C71 B2 C77 101.24(19) . . . . ?
C72 C71 B2 C83 -19.4(2) . . . . ?
C72 C71 B2 C65 -140.84(18) . . . . ?
C15 N3 C29 C30 -67.86(17) . . . . ?
C15 N3 C16 P2 77.73(14) . . . . ?
C44 C45 C46 C47 0.3(3) . . . . ?
C87 C86 C85 C84 -0.4(3) . . . . ?
C37 N2 C41 C31 56.79(18) . . . . ?
C37 N2 C30 C29 134.70(15) . . . . ?
C71 C72 C73 C74 0.3(3) . . . . ?
C71 C76 C75 C74 0.6(3) . . . . ?
C78 C77 C82 C81 -2.1(3) . . . . ?
C78 C77 B2 C83 105.6(2) . . . . ?
C78 C77 B2 C71 -14.4(2) . . . . ?
C78 C77 B2 C65 -133.12(19) . . . . ?
C8 C7 C12 C11 -0.3(3) . . . . ?
C76 C71 B2 C77 -73.3(2) . . . . ?
C76 C71 B2 C83 166.01(16) . . . . ?
C76 C71 B2 C65 44.6(2) . . . . ?
C75 C74 C73 C72 -0.4(3) . . . . ?
C88 C83 C84 C85 0.4(3) . . . . ?
C88 C83 B2 C77 11.0(2) . . . . ?
C88 C83 B2 C71 129.51(18) . . . . ?
C88 C83 B2 C65 -109.3(2) . . . . ?
C88 C87 C86 C85 0.2(3) . . . . ?
C36 C31 C41 N2 -87.7(2) . . . . ?
C36 C31 C32 C33 3.3(3) . . . . ?
C65 C66 C67 C68 0.8(3) . . . . ?
C65 C70 C69 C68 2.2(3) . . . . ?
C25 C24 C23 P2 179.00(14) . . . . ?
C25 C24 C23 C28 0.9(3) . . . . ?
C25 C26 C27 C28 1.3(3) . . . . ?
C84 C83 C88 C87 -0.6(3) . . . . ?
C84 C83 B2 C77 -169.78(17) . . . . ?
C84 C83 B2 C71 -51.3(2) . . . . ?
C84 C83 B2 C65 69.9(2) . . . . ?
C86 C87 C88 C83 0.3(3) . . . . ?
C2 C1 C6 C5 1.1(3) . . . . ?
C2 C3 C4 C5 1.5(4) . . . . ?
C73 C72 C71 C76 0.2(3) . . . . ?
C73 C72 C71 B2 -174.73(17) . . . . ?
C73 C74 C75 C76 -0.1(3) . . . . ?
C66 C65 C70 C69 -3.2(3) . . . . ?
C66 C65 B2 C77 -141.28(19) . . . . ?
C66 C65 B2 C83 -19.5(3) . . . . ?
C66 C65 B2 C71 101.5(2) . . . . ?
C22 C17 C18 C19 -1.3(3) . . . . ?
C22 C21 C20 C19 -1.2(4) . . . . ?
C82 C77 C78 C79 2.1(3) . . . . ?
C82 C77 B2 C83 -73.4(2) . . . . ?
C82 C77 B2 C71 166.66(17) . . . . ?
C82 C77 B2 C65 47.9(2) . . . . ?
C70 C65 C66 C67 1.8(3) . . . . ?
C70 C65 B2 C77 42.5(2) . . . . ?
C70 C65 B2 C83 164.28(18) . . . . ?
C70 C65 B2 C71 -74.6(2) . . . . ?
C70 C69 C68 C67 0.6(4) . . . . ?
C6 C1 C2 C3 -0.1(3) . . . . ?
C79 C80 C81 C82 1.5(3) . . . . ?
C18 C17 C22 C21 1.7(3) . . . . ?
C3 C4 C5 C6 -0.5(4) . . . . ?
C81 C80 C79 C78 -1.4(3) . . . . ?
C69 C68 C67 C66 -2.0(4) . . . . ?
B1 C60 C61 C91 178.61(15) . . . . ?
B1 C60 C64 C63 -178.58(16) . . . . ?
B1 C54 C55 C56 176.67(17) . . . . ?
B1 C54 C59 C58 -176.12(17) . . . . ?
B1 C42 C47 C46 -178.72(16) . . . . ?
B1 C42 C43 C44 178.15(16) . . . . ?
B1 C48 C49 C50 178.70(16) . . . . ?
B2 C77 C78 C79 -176.89(19) . . . . ?
B2 C77 C82 C81 176.99(19) . . . . ?
B2 C83 C88 C87 178.64(17) . . . . ?
B2 C83 C84 C85 -178.86(18) . . . . ?
B2 C71 C76 C75 174.33(17) . . . . ?
B2 C65 C66 C67 -174.60(19) . . . . ?
B2 C65 C70 C69 173.3(2) . . . . ?
C21 C20 C19 C18 1.6(4) . . . . ?
